data_7248419
loop_
_publ_author_name
'Alkaltham, Manal Fahad'
'Almansour, Abdulrahman I.'
'Arumugam, Natarajan'
'Vagolu, Siva Krishna'
'T&#xf8;njum, Tone'
'Alaqeel, Shatha Ibrahim'
'Rajaratnam, Saiswaroop'
'Sivaramakrishnan, Venketesh'

_publ_section_title
;
 Activity against <i>Mycobacterium tuberculosis</i> of a new class of
 spirooxindolopyrrolidine embedded chromanone hybrid heterocycles.
;
_journal_issue 17
_journal_name_full 'RSC advances'
_journal_page_first 11604
_journal_page_last 11613
_journal_paper_doi 10.1039/d4ra01501k
_journal_volume 14
_journal_year 2024
_chemical_formula_sum 'C33 H28 N2 O4'
_chemical_formula_weight 516.57
_space_group_crystal_system triclinic
_space_group_IT_number 2
_space_group_name_Hall '-P 1'
_space_group_name_H-M_alt 'P -1'
_atom_sites_solution_hydrogens mixed
_audit_block_doi 10.5517/ccdc.csd.cc29csvb
_audit_creation_method SHELXL-2018/3
_audit_update_record
;
2021-12-06 deposited with the CCDC.	2024-04-02 downloaded from the CCDC.
;
_cell_angle_alpha 66.842(6)
_cell_angle_beta 83.821(8)
_cell_angle_gamma 68.789(6)
_cell_formula_units_Z 2
_cell_length_a 10.392(2)
_cell_length_b 11.038(2)
_cell_length_c 13.930(3)
_cell_measurement_temperature 293(2)
_cell_volume 1368.5(5)
_computing_structure_refinement 'SHELXL-2018/3 (Sheldrick, 2018)'
_computing_structure_solution 'SHELXT 2018/2 (Sheldrick, 2018)'
_diffrn_ambient_temperature 293(2)
_diffrn_measured_fraction_theta_full 0.997
_diffrn_measured_fraction_theta_max 0.998
_diffrn_radiation_type MoK\a
_diffrn_radiation_wavelength 0.71073
_diffrn_reflns_av_R_equivalents 0.0539
_diffrn_reflns_av_unetI/netI 0.0389
_diffrn_reflns_Laue_measured_fraction_full 0.997
_diffrn_reflns_Laue_measured_fraction_max 0.998
_diffrn_reflns_limit_h_max 13
_diffrn_reflns_limit_h_min -13
_diffrn_reflns_limit_k_max 14
_diffrn_reflns_limit_k_min -14
_diffrn_reflns_limit_l_max 18
_diffrn_reflns_limit_l_min -18
_diffrn_reflns_number 54373
_diffrn_reflns_point_group_measured_fraction_full 0.997
_diffrn_reflns_point_group_measured_fraction_max 0.998
_diffrn_reflns_theta_full 25.242
_diffrn_reflns_theta_max 27.498
_diffrn_reflns_theta_min 2.586
_exptl_absorpt_coefficient_mu 0.083
_exptl_crystal_density_diffrn 1.254
_exptl_crystal_F_000 544
_refine_diff_density_max 0.227
_refine_diff_density_min -0.197
_refine_diff_density_rms 0.041
_refine_ls_extinction_method none
_refine_ls_goodness_of_fit_ref 1.008
_refine_ls_hydrogen_treatment mixed
_refine_ls_matrix_type full
_refine_ls_number_parameters 361
_refine_ls_number_reflns 6273
_refine_ls_number_restraints 0
_refine_ls_restrained_S_all 1.008
_refine_ls_R_factor_all 0.0744
_refine_ls_R_factor_gt 0.0471
_refine_ls_shift/su_max 0.000
_refine_ls_shift/su_mean 0.000
_refine_ls_structure_factor_coef Fsqd
_refine_ls_weighting_details 'w=1/[\s^2^(Fo^2^)+(0.0491P)^2^+0.3855P] where P=(Fo^2^+2Fc^2^)/3'
_refine_ls_weighting_scheme calc
_refine_ls_wR_factor_gt 0.1040
_refine_ls_wR_factor_ref 0.1181
_reflns_Friedel_coverage 0.000
_reflns_number_gt 4521
_reflns_number_total 6273
_reflns_threshold_expression 'I > 2\s(I)'
_cod_data_source_file d4ra01501k2.cif
_cod_data_source_block shelx_CCDC1
_cod_database_code 7248419
_shelx_shelxl_version_number 2018/3
_shelx_space_group_comment
;
The symmetry employed for this shelxl refinement is uniquely defined
by the following loop, which should always be used as a source of
symmetry information in preference to the above space-group names.
They are only intended as comments.
;

loop_
_space_group_symop_operation_xyz
'x, y, z'
'-x, -y, -z'

loop_
_atom_site_label
_atom_site_type_symbol
_atom_site_fract_x
_atom_site_fract_y
_atom_site_fract_z
_atom_site_U_iso_or_equiv
_atom_site_adp_type
_atom_site_occupancy
_atom_site_site_symmetry_order
_atom_site_calc_flag
_atom_site_refinement_flags_posn
_atom_site_refinement_flags_adp
_atom_site_refinement_flags_occupancy
_atom_site_disorder_assembly
_atom_site_disorder_group
O1 O 0.89640(11) 0.38131(11) 0.05419(7) 0.0383(3) Uani 1 1 d . . . . .
O2 O 0.66279(11) 0.58023(11) 0.15359(8) 0.0404(3) Uani 1 1 d . . . . .
O3 O 0.68592(14) 0.28069(13) 0.44671(9) 0.0520(3) Uani 1 1 d . . . . .
O4 O 0.22963(11) 0.16452(14) 0.15919(10) 0.0525(3) Uani 1 1 d . . . . .
N2 N 0.95595(13) 0.15111(12) 0.27285(9) 0.0290(3) Uani 1 1 d . . . . .
N1 N 0.99444(13) 0.47007(14) 0.13868(10) 0.0347(3) Uani 1 1 d . . . . .
C9 C 0.85734(14) 0.10950(14) 0.23770(11) 0.0280(3) Uani 1 1 d . . . . .
H9 H 0.849819 0.147781 0.161186 0.034 Uiso 1 1 calc R U . . .
C17 C 0.72442(14) 0.18373(15) 0.28178(11) 0.0281(3) Uani 1 1 d . . . . .
H17 H 0.731937 0.130643 0.357494 0.034 Uiso 1 1 calc R U . . .
C26 C 0.73561(14) 0.32823(14) 0.26452(10) 0.0275(3) Uani 1 1 d . . . . .
C3 C 0.96975(14) 0.34547(15) 0.31040(11) 0.0294(3) Uani 1 1 d . . . . .
C27 C 0.69040(15) 0.36724(16) 0.36028(12) 0.0338(3) Uani 1 1 d . . . . .
C18 C 0.59179(14) 0.18653(15) 0.24378(11) 0.0304(3) Uani 1 1 d . . . . .
C2 C 0.89648(14) 0.30252(14) 0.24786(10) 0.0264(3) Uani 1 1 d . . . . .
C25 C 0.64246(15) 0.45042(15) 0.17369(12) 0.0338(3) Uani 1 1 d . . . . .
H25A H 0.661559 0.428934 0.111339 0.041 Uiso 1 1 calc R U . . .
H25B H 0.546686 0.461387 0.189632 0.041 Uiso 1 1 calc R U . . .
C11 C 1.03037(15) -0.11923(15) 0.23646(12) 0.0334(3) Uani 1 1 d . . . . .
C8 C 1.02443(15) 0.44437(15) 0.24238(11) 0.0329(3) Uani 1 1 d . . . . .
C1 C 0.92573(14) 0.38966(15) 0.13419(11) 0.0299(3) Uani 1 1 d . . . . .
C33 C 0.64961(15) 0.61586(17) 0.23866(13) 0.0383(4) Uani 1 1 d . . . . .
C10 C 0.89858(15) -0.04998(15) 0.28087(13) 0.0365(4) Uani 1 1 d . . . . .
H10A H 0.910470 -0.086290 0.356301 0.044 Uiso 1 1 calc R U . . .
H10B H 0.824724 -0.074039 0.264802 0.044 Uiso 1 1 calc R U . . .
C28 C 0.65491(15) 0.51779(17) 0.34041(13) 0.0370(4) Uani 1 1 d . . . . .
C4 C 0.99519(17) 0.29663(18) 0.41648(12) 0.0405(4) Uani 1 1 d . . . . .
H4 H 0.962396 0.227705 0.462733 0.049 Uiso 1 1 calc R U . . .
C21 C 0.34914(15) 0.17568(17) 0.18173(13) 0.0382(4) Uani 1 1 d . . . . .
C23 C 0.48650(16) 0.16760(18) 0.31281(13) 0.0405(4) Uani 1 1 d . . . . .
H23 H 0.497173 0.157928 0.381178 0.049 Uiso 1 1 calc R U . . .
C29 C 0.63385(18) 0.5639(2) 0.42290(15) 0.0490(4) Uani 1 1 d . . . . .
H29 H 0.636007 0.500188 0.491091 0.059 Uiso 1 1 calc R U . . .
C12 C 1.02965(18) -0.12599(17) 0.13913(13) 0.0452(4) Uani 1 1 d . . . . .
H12 H 0.946101 -0.091008 0.102203 0.054 Uiso 1 1 calc R U . . .
C19 C 0.56940(16) 0.20237(19) 0.14308(13) 0.0435(4) Uani 1 1 d . . . . .
H19 H 0.636752 0.217062 0.094710 0.052 Uiso 1 1 calc R U . . .
C16 C 1.15667(17) -0.17333(18) 0.28942(14) 0.0452(4) Uani 1 1 d . . . . .
H16 H 1.160166 -0.170409 0.354874 0.054 Uiso 1 1 calc R U . . .
C22 C 0.36704(16) 0.1628(2) 0.28238(14) 0.0464(4) Uani 1 1 d . . . . .
H22 H 0.298244 0.150934 0.329941 0.056 Uiso 1 1 calc R U . . .
C32 C 0.62843(18) 0.75528(18) 0.22008(17) 0.0510(5) Uani 1 1 d . . . . .
H32 H 0.627721 0.819528 0.152328 0.061 Uiso 1 1 calc R U . . .
C20 C 0.45029(17) 0.19722(19) 0.11118(13) 0.0450(4) Uani 1 1 d . . . . .
H20 H 0.438661 0.208221 0.042604 0.054 Uiso 1 1 calc R U . . .
C30 C 0.6099(2) 0.7025(2) 0.40452(19) 0.0611(6) Uani 1 1 d . . . . .
H30 H 0.594828 0.732410 0.459867 0.073 Uiso 1 1 calc R U . . .
C7 C 1.0998(2) 0.49987(18) 0.27772(14) 0.0498(4) Uani 1 1 d . . . . .
H7 H 1.134991 0.566737 0.231436 0.060 Uiso 1 1 calc R U . . .
C5 C 1.0705(2) 0.3520(2) 0.45316(14) 0.0545(5) Uani 1 1 d . . . . .
H5 H 1.087140 0.321055 0.524647 0.065 Uiso 1 1 calc R U . . .
C31 C 0.60855(19) 0.7968(2) 0.3033(2) 0.0610(6) Uani 1 1 d . . . . .
H31 H 0.593919 0.889946 0.291241 0.073 Uiso 1 1 calc R U . . .
C15 C 1.27738(19) -0.2315(2) 0.24635(17) 0.0577(5) Uani 1 1 d . . . . .
H15 H 1.361158 -0.267921 0.283287 0.069 Uiso 1 1 calc R U . . .
C14 C 1.2751(2) -0.2362(2) 0.14990(17) 0.0595(5) Uani 1 1 d . . . . .
H14 H 1.357008 -0.274597 0.121025 0.071 Uiso 1 1 calc R U . . .
C24 C 0.21627(19) 0.1595(2) 0.06021(16) 0.0581(5) Uani 1 1 d . . . . .
H24A H 0.213839 0.247099 0.005694 0.087 Uiso 1 1 calc R U . . .
H24B H 0.132347 0.143616 0.056437 0.087 Uiso 1 1 calc R U . . .
H24C H 0.293628 0.084312 0.051831 0.087 Uiso 1 1 calc R U . . .
C13 C 1.1512(2) -0.18392(19) 0.09598(15) 0.0568(5) Uani 1 1 d . . . . .
H13 H 1.148831 -0.187374 0.030581 0.068 Uiso 1 1 calc R U . . .
C6 C 1.1210(2) 0.4526(2) 0.38422(15) 0.0589(5) Uani 1 1 d . . . . .
H6 H 1.170404 0.489350 0.410187 0.071 Uiso 1 1 calc R U . . .
H2 H 1.0394(18) 0.1279(17) 0.2483(12) 0.038(4) Uiso 1 1 d . . . . .
H1 H 1.0293(17) 0.5175(18) 0.0847(14) 0.042(5) Uiso 1 1 d . . . . .

loop_
_atom_site_aniso_label
_atom_site_aniso_U_11
_atom_site_aniso_U_22
_atom_site_aniso_U_33
_atom_site_aniso_U_23
_atom_site_aniso_U_13
_atom_site_aniso_U_12
O1 0.0469(6) 0.0479(7) 0.0251(5) -0.0127(5) 0.0045(5) -0.0244(5)
O2 0.0437(6) 0.0302(6) 0.0418(6) -0.0100(5) 0.0023(5) -0.0112(5)
O3 0.0705(8) 0.0547(7) 0.0348(6) -0.0184(6) 0.0184(6) -0.0296(6)
O4 0.0313(6) 0.0771(9) 0.0642(8) -0.0344(7) 0.0068(5) -0.0288(6)
N2 0.0242(6) 0.0283(6) 0.0341(7) -0.0100(5) 0.0020(5) -0.0110(5)
N1 0.0412(7) 0.0372(7) 0.0271(7) -0.0050(6) 0.0050(6) -0.0244(6)
C9 0.0254(7) 0.0294(7) 0.0302(7) -0.0104(6) 0.0027(6) -0.0122(6)
C17 0.0257(7) 0.0312(8) 0.0281(7) -0.0099(6) 0.0039(6) -0.0131(6)
C26 0.0258(7) 0.0306(8) 0.0271(7) -0.0108(6) 0.0037(5) -0.0121(6)
C3 0.0287(7) 0.0309(8) 0.0293(7) -0.0105(6) 0.0013(6) -0.0125(6)
C27 0.0293(8) 0.0414(9) 0.0342(8) -0.0164(7) 0.0065(6) -0.0155(7)
C18 0.0256(7) 0.0303(8) 0.0370(8) -0.0131(6) 0.0048(6) -0.0123(6)
C2 0.0268(7) 0.0288(7) 0.0243(7) -0.0081(6) 0.0031(5) -0.0132(6)
C25 0.0309(8) 0.0316(8) 0.0370(8) -0.0111(7) 0.0002(6) -0.0109(6)
C11 0.0339(8) 0.0248(7) 0.0402(8) -0.0094(6) 0.0017(6) -0.0121(6)
C8 0.0346(8) 0.0304(8) 0.0331(8) -0.0089(6) -0.0006(6) -0.0137(6)
C1 0.0289(7) 0.0312(8) 0.0280(7) -0.0096(6) 0.0036(6) -0.0114(6)
C33 0.0259(7) 0.0368(9) 0.0540(10) -0.0216(8) 0.0054(7) -0.0092(7)
C10 0.0323(8) 0.0314(8) 0.0467(9) -0.0131(7) 0.0053(7) -0.0152(7)
C28 0.0277(8) 0.0426(9) 0.0478(9) -0.0254(8) 0.0076(7) -0.0129(7)
C4 0.0488(10) 0.0456(9) 0.0300(8) -0.0105(7) -0.0008(7) -0.0233(8)
C21 0.0245(7) 0.0410(9) 0.0530(10) -0.0201(8) 0.0028(7) -0.0136(7)
C23 0.0344(8) 0.0540(10) 0.0443(9) -0.0279(8) 0.0124(7) -0.0208(8)
C29 0.0422(10) 0.0617(12) 0.0584(11) -0.0381(10) 0.0105(8) -0.0208(9)
C12 0.0463(10) 0.0367(9) 0.0460(10) -0.0141(8) -0.0073(8) -0.0064(8)
C19 0.0325(8) 0.0657(11) 0.0373(9) -0.0168(8) 0.0090(7) -0.0279(8)
C16 0.0396(9) 0.0482(10) 0.0467(10) -0.0169(8) -0.0015(7) -0.0146(8)
C22 0.0314(8) 0.0667(12) 0.0539(11) -0.0321(9) 0.0174(7) -0.0256(8)
C32 0.0402(10) 0.0382(10) 0.0766(13) -0.0246(9) 0.0064(9) -0.0139(8)
C20 0.0378(9) 0.0630(11) 0.0384(9) -0.0166(8) 0.0027(7) -0.0257(8)
C30 0.0508(11) 0.0721(14) 0.0888(16) -0.0602(13) 0.0122(10) -0.0230(10)
C7 0.0626(12) 0.0423(10) 0.0505(11) -0.0086(8) -0.0063(9) -0.0328(9)
C5 0.0756(13) 0.0593(12) 0.0364(9) -0.0151(9) -0.0119(9) -0.0320(10)
C31 0.0442(11) 0.0496(11) 0.1056(18) -0.0457(12) 0.0091(11) -0.0185(9)
C15 0.0334(9) 0.0585(12) 0.0693(13) -0.0173(10) -0.0005(9) -0.0100(9)
C14 0.0477(11) 0.0468(11) 0.0679(13) -0.0174(10) 0.0190(10) -0.0083(9)
C24 0.0412(10) 0.0806(14) 0.0659(13) -0.0347(11) -0.0003(9) -0.0282(10)
C13 0.0726(14) 0.0444(11) 0.0437(10) -0.0178(8) 0.0095(9) -0.0107(10)
C6 0.0779(14) 0.0553(12) 0.0564(12) -0.0172(9) -0.0193(10) -0.0363(11)

loop_
_atom_type_symbol
_atom_type_description
_atom_type_scat_dispersion_real
_atom_type_scat_dispersion_imag
_atom_type_scat_source
C C 0.0033 0.0016 'International Tables Vol C Tables 4.2.6.8 and 6.1.1.4'
H H 0.0000 0.0000 'International Tables Vol C Tables 4.2.6.8 and 6.1.1.4'
N N 0.0061 0.0033 'International Tables Vol C Tables 4.2.6.8 and 6.1.1.4'
O O 0.0106 0.0060 'International Tables Vol C Tables 4.2.6.8 and 6.1.1.4'

loop_
_citation_id
_citation_doi
_citation_year
1 10.1016/j.molstruc.2023.135539 2023

loop_
_geom_angle_atom_site_label_1
_geom_angle_atom_site_label_2
_geom_angle_atom_site_label_3
_geom_angle
_geom_angle_site_symmetry_1
_geom_angle_site_symmetry_3
_geom_angle_publ_flag
C33 O2 C25 114.56(12) . . ?
C21 O4 C24 117.62(13) . . ?
C9 N2 C2 108.28(11) . . ?
C9 N2 H2 115.3(10) . . ?
C2 N2 H2 111.0(10) . . ?
C1 N1 C8 111.65(12) . . ?
C1 N1 H1 122.5(11) . . ?
C8 N1 H1 124.7(11) . . ?
N2 C9 C10 111.05(12) . . ?
N2 C9 C17 100.32(11) . . ?
C10 C9 C17 114.01(11) . . ?
N2 C9 H9 110.4 . . ?
C10 C9 H9 110.4 . . ?
C17 C9 H9 110.4 . . ?
C18 C17 C9 115.64(12) . . ?
C18 C17 C26 117.25(11) . . ?
C9 C17 C26 104.18(10) . . ?
C18 C17 H17 106.3 . . ?
C9 C17 H17 106.3 . . ?
C26 C17 H17 106.3 . . ?
C25 C26 C27 105.18(12) . . ?
C25 C26 C17 112.90(11) . . ?
C27 C26 C17 111.61(11) . . ?
C25 C26 C2 113.60(11) . . ?
C27 C26 C2 110.15(11) . . ?
C17 C26 C2 103.56(10) . . ?
C4 C3 C8 119.60(13) . . ?
C4 C3 C2 130.93(13) . . ?
C8 C3 C2 109.31(12) . . ?
O3 C27 C28 122.21(14) . . ?
O3 C27 C26 122.63(14) . . ?
C28 C27 C26 115.15(13) . . ?
C19 C18 C23 116.56(14) . . ?
C19 C18 C17 123.31(13) . . ?
C23 C18 C17 120.09(13) . . ?
N2 C2 C3 111.02(11) . . ?
N2 C2 C1 112.18(11) . . ?
C3 C2 C1 100.78(11) . . ?
N2 C2 C26 102.68(10) . . ?
C3 C2 C26 118.16(11) . . ?
C1 C2 C26 112.39(11) . . ?
O2 C25 C26 112.00(12) . . ?
O2 C25 H25A 109.2 . . ?
C26 C25 H25A 109.2 . . ?
O2 C25 H25B 109.2 . . ?
C26 C25 H25B 109.2 . . ?
H25A C25 H25B 107.9 . . ?
C16 C11 C12 117.74(15) . . ?
C16 C11 C10 121.25(15) . . ?
C12 C11 C10 120.97(14) . . ?
C7 C8 C3 122.04(14) . . ?
C7 C8 N1 128.36(14) . . ?
C3 C8 N1 109.57(13) . . ?
O1 C1 N1 125.78(13) . . ?
O1 C1 C2 125.58(13) . . ?
N1 C1 C2 108.57(12) . . ?
O2 C33 C32 117.33(15) . . ?
O2 C33 C28 121.88(14) . . ?
C32 C33 C28 120.79(16) . . ?
C11 C10 C9 112.45(12) . . ?
C11 C10 H10A 109.1 . . ?
C9 C10 H10A 109.1 . . ?
C11 C10 H10B 109.1 . . ?
C9 C10 H10B 109.1 . . ?
H10A C10 H10B 107.8 . . ?
C33 C28 C29 118.45(15) . . ?
C33 C28 C27 120.45(14) . . ?
C29 C28 C27 121.00(15) . . ?
C3 C4 C5 118.91(15) . . ?
C3 C4 H4 120.5 . . ?
C5 C4 H4 120.5 . . ?
O4 C21 C22 116.45(14) . . ?
O4 C21 C20 124.29(15) . . ?
C22 C21 C20 119.25(14) . . ?
C22 C23 C18 121.76(15) . . ?
C22 C23 H23 119.1 . . ?
C18 C23 H23 119.1 . . ?
C30 C29 C28 120.84(19) . . ?
C30 C29 H29 119.6 . . ?
C28 C29 H29 119.6 . . ?
C13 C12 C11 121.18(16) . . ?
C13 C12 H12 119.4 . . ?
C11 C12 H12 119.4 . . ?
C18 C19 C20 122.49(14) . . ?
C18 C19 H19 118.8 . . ?
C20 C19 H19 118.8 . . ?
C15 C16 C11 120.87(17) . . ?
C15 C16 H16 119.6 . . ?
C11 C16 H16 119.6 . . ?
C23 C22 C21 120.28(14) . . ?
C23 C22 H22 119.9 . . ?
C21 C22 H22 119.9 . . ?
C31 C32 C33 119.12(19) . . ?
C31 C32 H32 120.4 . . ?
C33 C32 H32 120.4 . . ?
C21 C20 C19 119.62(15) . . ?
C21 C20 H20 120.2 . . ?
C19 C20 H20 120.2 . . ?
C29 C30 C31 119.60(18) . . ?
C29 C30 H30 120.2 . . ?
C31 C30 H30 120.2 . . ?
C8 C7 C6 117.54(16) . . ?
C8 C7 H7 121.2 . . ?
C6 C7 H7 121.2 . . ?
C6 C5 C4 120.41(16) . . ?
C6 C5 H5 119.8 . . ?
C4 C5 H5 119.8 . . ?
C32 C31 C30 121.16(18) . . ?
C32 C31 H31 119.4 . . ?
C30 C31 H31 119.4 . . ?
C14 C15 C16 120.70(18) . . ?
C14 C15 H15 119.7 . . ?
C16 C15 H15 119.7 . . ?
C15 C14 C13 119.58(17) . . ?
C15 C14 H14 120.2 . . ?
C13 C14 H14 120.2 . . ?
O4 C24 H24A 109.5 . . ?
O4 C24 H24B 109.5 . . ?
H24A C24 H24B 109.5 . . ?
O4 C24 H24C 109.5 . . ?
H24A C24 H24C 109.5 . . ?
H24B C24 H24C 109.5 . . ?
C14 C13 C12 119.92(18) . . ?
C14 C13 H13 120.0 . . ?
C12 C13 H13 120.0 . . ?
C7 C6 C5 121.44(16) . . ?
C7 C6 H6 119.3 . . ?
C5 C6 H6 119.3 . . ?

loop_
_geom_bond_atom_site_label_1
_geom_bond_atom_site_label_2
_geom_bond_distance
_geom_bond_site_symmetry_2
_geom_bond_publ_flag
O1 C1 1.2318(17) . ?
O2 C33 1.3677(19) . ?
O2 C25 1.4377(18) . ?
O3 C27 1.2165(18) . ?
O4 C21 1.3716(18) . ?
O4 C24 1.425(2) . ?
N2 C9 1.4582(18) . ?
N2 C2 1.4621(18) . ?
N2 H2 0.883(17) . ?
N1 C1 1.3467(19) . ?
N1 C8 1.4052(19) . ?
N1 H1 0.860(18) . ?
C9 C10 1.524(2) . ?
C9 C17 1.5332(19) . ?
C9 H9 0.9800 . ?
C17 C18 1.5146(19) . ?
C17 C26 1.5627(19) . ?
C17 H17 0.9800 . ?
C26 C25 1.528(2) . ?
C26 C27 1.535(2) . ?
C26 C2 1.5982(19) . ?
C3 C4 1.378(2) . ?
C3 C8 1.390(2) . ?
C3 C2 1.5140(19) . ?
C27 C28 1.480(2) . ?
C18 C19 1.378(2) . ?
C18 C23 1.395(2) . ?
C2 C1 1.5603(19) . ?
C25 H25A 0.9700 . ?
C25 H25B 0.9700 . ?
C11 C16 1.385(2) . ?
C11 C12 1.388(2) . ?
C11 C10 1.508(2) . ?
C8 C7 1.377(2) . ?
C33 C32 1.392(2) . ?
C33 C28 1.397(2) . ?
C10 H10A 0.9700 . ?
C10 H10B 0.9700 . ?
C28 C29 1.397(2) . ?
C4 C5 1.387(2) . ?
C4 H4 0.9300 . ?
C21 C22 1.379(2) . ?
C21 C20 1.379(2) . ?
C23 C22 1.379(2) . ?
C23 H23 0.9300 . ?
C29 C30 1.378(3) . ?
C29 H29 0.9300 . ?
C12 C13 1.386(3) . ?
C12 H12 0.9300 . ?
C19 C20 1.386(2) . ?
C19 H19 0.9300 . ?
C16 C15 1.380(3) . ?
C16 H16 0.9300 . ?
C22 H22 0.9300 . ?
C32 C31 1.377(3) . ?
C32 H32 0.9300 . ?
C20 H20 0.9300 . ?
C30 C31 1.382(3) . ?
C30 H30 0.9300 . ?
C7 C6 1.378(3) . ?
C7 H7 0.9300 . ?
C5 C6 1.380(3) . ?
C5 H5 0.9300 . ?
C31 H31 0.9300 . ?
C15 C14 1.368(3) . ?
C15 H15 0.9300 . ?
C14 C13 1.373(3) . ?
C14 H14 0.9300 . ?
C24 H24A 0.9600 . ?
C24 H24B 0.9600 . ?
C24 H24C 0.9600 . ?
C13 H13 0.9300 . ?
C6 H6 0.9300 . ?

loop_
_geom_hbond_atom_site_label_D
_geom_hbond_atom_site_label_H
_geom_hbond_atom_site_label_A
_geom_hbond_distance_DH
_geom_hbond_distance_HA
_geom_hbond_distance_DA
_geom_hbond_angle_DHA
_geom_hbond_site_symmetry_A
_geom_hbond_publ_flag
C9 H9 O1 0.98 2.61 3.2134(18) 119.7 . yes
C17 H17 O3 0.98 2.33 2.8303(18) 110.7 . yes
C25 H25A O1 0.97 2.42 2.9855(19) 116.9 . yes
N2 H2 O4 0.883(17) 2.295(17) 3.1254(17) 156.7(14) 1_655 yes
N1 H1 O1 0.860(18) 2.047(18) 2.9018(17) 172.5(15) 2_765 yes

loop_
_geom_torsion_atom_site_label_1
_geom_torsion_atom_site_label_2
_geom_torsion_atom_site_label_3
_geom_torsion_atom_site_label_4
_geom_torsion
_geom_torsion_site_symmetry_1
_geom_torsion_site_symmetry_2
_geom_torsion_site_symmetry_3
_geom_torsion_site_symmetry_4
_geom_torsion_publ_flag
C2 N2 C9 C10 -168.22(11) . . . . ?
C2 N2 C9 C17 -47.34(13) . . . . ?
N2 C9 C17 C18 169.21(11) . . . . ?
C10 C9 C17 C18 -72.05(16) . . . . ?
N2 C9 C17 C26 39.04(13) . . . . ?
C10 C9 C17 C26 157.78(12) . . . . ?
C18 C17 C26 C25 -24.72(17) . . . . ?
C9 C17 C26 C25 104.48(13) . . . . ?
C18 C17 C26 C27 93.51(14) . . . . ?
C9 C17 C26 C27 -137.28(12) . . . . ?
C18 C17 C26 C2 -148.02(12) . . . . ?
C9 C17 C26 C2 -18.81(13) . . . . ?
C25 C26 C27 O3 142.46(15) . . . . ?
C17 C26 C27 O3 19.69(19) . . . . ?
C2 C26 C27 O3 -94.76(16) . . . . ?
C25 C26 C27 C28 -38.61(16) . . . . ?
C17 C26 C27 C28 -161.37(12) . . . . ?
C2 C26 C27 C28 84.17(15) . . . . ?
C9 C17 C18 C19 -37.0(2) . . . . ?
C26 C17 C18 C19 86.57(18) . . . . ?
C9 C17 C18 C23 140.68(14) . . . . ?
C26 C17 C18 C23 -95.76(16) . . . . ?
C9 N2 C2 C3 162.22(11) . . . . ?
C9 N2 C2 C1 -85.87(13) . . . . ?
C9 N2 C2 C26 35.01(13) . . . . ?
C4 C3 C2 N2 -54.0(2) . . . . ?
C8 C3 C2 N2 121.35(13) . . . . ?
C4 C3 C2 C1 -173.01(16) . . . . ?
C8 C3 C2 C1 2.34(15) . . . . ?
C4 C3 C2 C26 64.2(2) . . . . ?
C8 C3 C2 C26 -120.46(13) . . . . ?
C25 C26 C2 N2 -131.15(12) . . . . ?
C27 C26 C2 N2 111.16(12) . . . . ?
C17 C26 C2 N2 -8.31(13) . . . . ?
C25 C26 C2 C3 106.34(14) . . . . ?
C27 C26 C2 C3 -11.35(16) . . . . ?
C17 C26 C2 C3 -130.82(12) . . . . ?
C25 C26 C2 C1 -10.40(16) . . . . ?
C27 C26 C2 C1 -128.09(12) . . . . ?
C17 C26 C2 C1 112.44(12) . . . . ?
C33 O2 C25 C26 -53.90(16) . . . . ?
C27 C26 C25 O2 62.93(14) . . . . ?
C17 C26 C25 O2 -175.14(11) . . . . ?
C2 C26 C25 O2 -57.60(16) . . . . ?
C4 C3 C8 C7 -2.5(2) . . . . ?
C2 C3 C8 C7 -178.42(15) . . . . ?
C4 C3 C8 N1 175.40(14) . . . . ?
C2 C3 C8 N1 -0.56(17) . . . . ?
C1 N1 C8 C7 175.82(16) . . . . ?
C1 N1 C8 C3 -1.87(17) . . . . ?
C8 N1 C1 O1 -173.53(14) . . . . ?
C8 N1 C1 C2 3.41(16) . . . . ?
N2 C2 C1 O1 55.34(18) . . . . ?
C3 C2 C1 O1 173.51(14) . . . . ?
C26 C2 C1 O1 -59.77(18) . . . . ?
N2 C2 C1 N1 -121.61(13) . . . . ?
C3 C2 C1 N1 -3.44(14) . . . . ?
C26 C2 C1 N1 123.28(12) . . . . ?
C25 O2 C33 C32 -162.03(13) . . . . ?
C25 O2 C33 C28 17.0(2) . . . . ?
C16 C11 C10 C9 96.13(17) . . . . ?
C12 C11 C10 C9 -81.36(18) . . . . ?
N2 C9 C10 C11 -67.04(16) . . . . ?
C17 C9 C10 C11 -179.47(12) . . . . ?
O2 C33 C28 C29 -176.92(14) . . . . ?
C32 C33 C28 C29 2.1(2) . . . . ?
O2 C33 C28 C27 6.7(2) . . . . ?
C32 C33 C28 C27 -174.26(14) . . . . ?
O3 C27 C28 C33 -174.37(15) . . . . ?
C26 C27 C28 C33 6.7(2) . . . . ?
O3 C27 C28 C29 9.4(2) . . . . ?
C26 C27 C28 C29 -169.58(14) . . . . ?
C8 C3 C4 C5 2.6(2) . . . . ?
C2 C3 C4 C5 177.54(16) . . . . ?
C24 O4 C21 C22 -172.22(16) . . . . ?
C24 O4 C21 C20 7.2(2) . . . . ?
C19 C18 C23 C22 0.9(2) . . . . ?
C17 C18 C23 C22 -176.88(15) . . . . ?
C33 C28 C29 C30 -0.7(2) . . . . ?
C27 C28 C29 C30 175.63(15) . . . . ?
C16 C11 C12 C13 -0.5(2) . . . . ?
C10 C11 C12 C13 177.11(15) . . . . ?
C23 C18 C19 C20 -1.3(3) . . . . ?
C17 C18 C19 C20 176.49(15) . . . . ?
C12 C11 C16 C15 0.2(2) . . . . ?
C10 C11 C16 C15 -177.41(16) . . . . ?
C18 C23 C22 C21 0.6(3) . . . . ?
O4 C21 C22 C23 177.64(15) . . . . ?
C20 C21 C22 C23 -1.8(3) . . . . ?
O2 C33 C32 C31 177.15(15) . . . . ?
C28 C33 C32 C31 -1.9(2) . . . . ?
O4 C21 C20 C19 -177.90(16) . . . . ?
C22 C21 C20 C19 1.5(3) . . . . ?
C18 C19 C20 C21 0.1(3) . . . . ?
C28 C29 C30 C31 -0.9(3) . . . . ?
C3 C8 C7 C6 0.7(3) . . . . ?
N1 C8 C7 C6 -176.74(17) . . . . ?
C3 C4 C5 C6 -1.1(3) . . . . ?
C33 C32 C31 C30 0.3(3) . . . . ?
C29 C30 C31 C32 1.1(3) . . . . ?
C11 C16 C15 C14 0.4(3) . . . . ?
C16 C15 C14 C13 -0.8(3) . . . . ?
C15 C14 C13 C12 0.5(3) . . . . ?
C11 C12 C13 C14 0.2(3) . . . . ?
C8 C7 C6 C5 0.9(3) . . . . ?
C4 C5 C6 C7 -0.7(3) . . . . ?
